data_4123874
loop_
_publ_author_name
'Zhang, Hui'
'Zhang, Min'
'Pan, Shilie'
'Dong, Xiaoyu'
'Yang, Zhihua'
'Hou, Xueling'
'Wang, Zheng'
'Chang, Kelvin B.'
'Poeppelmeier, Kenneth R.'

_publ_section_title
;
 Pb17O8Cl18: A Promising IR Nonlinear Optical Material with Large Laser
 Damage Threshold Synthesized in an Open System.
;
_journal_issue 26
_journal_name_full 'Journal of the American Chemical Society'
_journal_page_first 8360
_journal_page_last 8363
_journal_paper_doi 10.1021/jacs.5b03986
_journal_volume 137
_journal_year 2015
_chemical_formula_sum 'Cl18 O8 Pb17'
_chemical_formula_weight 4288.33
_chemical_name_systematic
; 
 ? 
;
_space_group_IT_number 42
_symmetry_cell_setting orthorhombic
_symmetry_space_group_name_Hall 'F 2 -2'
_symmetry_space_group_name_H-M 'F m m 2'
_atom_sites_solution_primary direct
_atom_sites_solution_secondary difmap
_audit_creation_method SHELXL-97
_cell_angle_alpha 90.00
_cell_angle_beta 90.00
_cell_angle_gamma 90.00
_cell_formula_units_Z 3
_cell_length_a 35.4963(14)
_cell_length_b 5.8320(2)
_cell_length_c 16.0912(6)
_cell_measurement_reflns_used 906
_cell_measurement_temperature 296(2)
_cell_measurement_theta_max 21.90
_cell_measurement_theta_min 2.53
_cell_volume 3331.1(2)
_computing_cell_refinement 'Bruker SMART'
_computing_data_collection 'Bruker SMART'
_computing_data_reduction 'Bruker SAINT'
_computing_molecular_graphics 'Bruker SHELXTL'
_computing_publication_material 'Bruker SHELXTL'
_computing_structure_refinement 'Bruker SHELXTL'
_computing_structure_solution 'Bruker SHELXTL'
_diffrn_ambient_temperature 296(2)
_diffrn_measured_fraction_theta_full 0.996
_diffrn_measured_fraction_theta_max 0.996
_diffrn_measurement_device_type 'CCD area detector'
_diffrn_measurement_method 'phi and omega scans'
_diffrn_radiation_monochromator graphite
_diffrn_radiation_source 'fine-focus sealed tube'
_diffrn_radiation_type MoK\a
_diffrn_radiation_wavelength 0.71073
_diffrn_reflns_av_R_equivalents 0.0916
_diffrn_reflns_av_sigmaI/netI 0.0905
_diffrn_reflns_limit_h_max 45
_diffrn_reflns_limit_h_min -46
_diffrn_reflns_limit_k_max 7
_diffrn_reflns_limit_k_min -7
_diffrn_reflns_limit_l_max 20
_diffrn_reflns_limit_l_min -20
_diffrn_reflns_number 8065
_diffrn_reflns_theta_full 27.49
_diffrn_reflns_theta_max 27.49
_diffrn_reflns_theta_min 3.42
_exptl_absorpt_coefficient_mu 65.272
_exptl_absorpt_correction_T_max 0.1090
_exptl_absorpt_correction_T_min 0.0419
_exptl_absorpt_correction_type numerical
_exptl_absorpt_process_details sadabs
_exptl_crystal_colour colorless
_exptl_crystal_density_diffrn 6.413
_exptl_crystal_density_method 'not measured'
_exptl_crystal_description block
_exptl_crystal_F_000 5292
_exptl_crystal_size_max 0.13
_exptl_crystal_size_mid 0.10
_exptl_crystal_size_min 0.06
_refine_diff_density_max 5.434
_refine_diff_density_min -2.490
_refine_diff_density_rms 0.564
_refine_ls_abs_structure_details 'Flack H D (1983), Acta Cryst. A39, 876-881'
_refine_ls_abs_structure_Flack 0.01(4)
_refine_ls_extinction_coef 0.000083(11)
_refine_ls_extinction_expression Fc^*^=kFc[1+0.001xFc^2^\l^3^/sin(2\q)]^-1/4^
_refine_ls_extinction_method SHELXL
_refine_ls_goodness_of_fit_ref 1.078
_refine_ls_matrix_type full
_refine_ls_number_parameters 106
_refine_ls_number_reflns 2107
_refine_ls_number_restraints 25
_refine_ls_restrained_S_all 1.072
_refine_ls_R_factor_all 0.0711
_refine_ls_R_factor_gt 0.0557
_refine_ls_shift/su_max 0.000
_refine_ls_shift/su_mean 0.000
_refine_ls_structure_factor_coef Fsqd
_refine_ls_weighting_details 'calc w=1/[\s^2^(Fo^2^)+(0.0475P)^2^+416.2908P] where P=(Fo^2^+2Fc^2^)/3'
_refine_ls_weighting_scheme calc
_refine_ls_wR_factor_gt 0.1309
_refine_ls_wR_factor_ref 0.1396
_reflns_number_gt 1729
_reflns_number_total 2107
_reflns_threshold_expression >2sigma(I)
_cod_data_source_file ja5b03986_si_001.cif
_cod_data_source_block 1
_cod_depositor_comments
;
The following automatic conversions were performed:

'_symmetry_cell_setting' value 'Orthorhombic' changed to
'orthorhombic' according to
/usr/data/users/saulius/crontab/automatic-downloads/rss-feeds/ACS/lib/dictionaries/cif_core.dic
dictionary named 'cif_core.dic' version 2.4.2 from 2011-04-26.

Automatic conversion script
Id: cif_fix_values 3271 2015-04-21 07:52:19Z andrius 

 Adding full bibliography for 4123874.cif.
;
_cod_original_sg_symbol_H-M Fmm2
_cod_database_code 4123874

loop_
_symmetry_equiv_pos_as_xyz
'x, y, z'
'-x, -y, z'
'x, -y, z'
'-x, y, z'
'x, y+1/2, z+1/2'
'-x, -y+1/2, z+1/2'
'x, -y+1/2, z+1/2'
'-x, y+1/2, z+1/2'
'x+1/2, y, z+1/2'
'-x+1/2, -y, z+1/2'
'x+1/2, -y, z+1/2'
'-x+1/2, y, z+1/2'
'x+1/2, y+1/2, z'
'-x+1/2, -y+1/2, z'
'x+1/2, -y+1/2, z'
'-x+1/2, y+1/2, z'

loop_
_atom_site_label
_atom_site_type_symbol
_atom_site_fract_x
_atom_site_fract_y
_atom_site_fract_z
_atom_site_U_iso_or_equiv
_atom_site_adp_type
_atom_site_occupancy
_atom_site_symmetry_multiplicity
_atom_site_calc_flag
_atom_site_refinement_flags
Pb1 Pb 0.54902(4) 1.0000 0.89725(11) 0.0298(4) Uani 1 2 d S
Pb2 Pb 0.5000 0.5000 0.78269(15) 0.0315(6) Uani 1 4 d S
Pb3 Pb 0.5000 0.5000 1.01416(13) 0.0298(5) Uani 1 4 d S
Pb4 Pb 0.63662(5) 0.0000 1.02716(10) 0.0307(4) Uani 1 2 d S
Pb5 Pb 0.69475(4) 0.5000 1.12385(10) 0.0279(4) Uani 1 2 d S
Pb6 Pb 0.59588(4) 0.5000 1.15987(11) 0.0292(4) Uani 1 2 d S
Pb7 Pb 0.65656(6) 0.0000 1.24703(10) 0.0329(4) Uani 1 2 d S
Pb8 Pb 0.7304(3) 0.0000 0.8975(7) 0.0129(19) Uiso 0.12 2 d SP
Pb9 Pb 0.7500 0.2500 0.8960(8) 0.026(2) Uiso 0.12 2 d SP
Pb10 Pb 0.7384(3) 0.133(2) 0.8978(8) 0.010(2) Uiso 0.0675 1 d P
Cl1 Cl 0.6559(4) 0.0000 0.8119(10) 0.060(4) Uani 1 2 d SU
Cl2 Cl 0.5834(3) 0.5000 0.9889(9) 0.046(3) Uani 1 2 d S
Cl3 Cl 0.5000 0.0000 0.7292(9) 0.032(3) Uani 1 4 d S
Cl4 Cl 0.7166(6) 0.0000 1.0595(10) 0.071(5) Uani 1 2 d SU
Cl5 Cl 0.6846(5) 0.5000 0.9488(8) 0.062(4) Uani 1 2 d S
Cl6 Cl 0.5798(5) 0.0000 1.2787(10) 0.067(4) Uani 1 2 d S
Cl7 Cl 0.5505(4) 1.0000 1.0718(8) 0.043(3) Uani 1 2 d S
Cl8 Cl 0.7500 0.2500 0.773(4) 0.062(14) Uiso 0.25 2 d SP
O1 O 0.5000 0.740(4) 0.9024(15) 0.018(5) Uani 1 2 d SU
O2 O 0.6437(5) 0.251(3) 1.1346(11) 0.023(4) Uani 1 1 d U

loop_
_atom_site_aniso_label
_atom_site_aniso_U_11
_atom_site_aniso_U_22
_atom_site_aniso_U_33
_atom_site_aniso_U_23
_atom_site_aniso_U_13
_atom_site_aniso_U_12
Pb1 0.0185(7) 0.0315(8) 0.0394(9) 0.000 0.0036(8) 0.000
Pb2 0.0394(15) 0.0259(12) 0.0294(12) 0.000 0.000 0.000
Pb3 0.0391(14) 0.0290(12) 0.0214(11) 0.000 0.000 0.000
Pb4 0.0373(9) 0.0280(9) 0.0266(8) 0.000 -0.0059(8) 0.000
Pb5 0.0194(7) 0.0288(8) 0.0354(9) 0.000 -0.0016(7) 0.000
Pb6 0.0211(8) 0.0278(9) 0.0388(9) 0.000 0.0055(7) 0.000
Pb7 0.0449(10) 0.0246(8) 0.0293(9) 0.000 -0.0081(8) 0.000
Cl1 0.060(4) 0.059(4) 0.059(4) 0.000 -0.0001(10) 0.000
Cl2 0.026(6) 0.059(8) 0.054(7) 0.000 -0.005(5) 0.000
Cl3 0.042(9) 0.024(7) 0.029(7) 0.000 0.000 0.000
Cl4 0.071(5) 0.071(5) 0.071(5) 0.000 0.0001(10) 0.000
Cl5 0.074(11) 0.089(11) 0.024(6) 0.000 -0.011(7) 0.000
Cl6 0.095(13) 0.057(9) 0.050(8) 0.000 0.011(9) 0.000
Cl7 0.034(6) 0.056(8) 0.038(6) 0.000 -0.007(5) 0.000
O1 0.018(5) 0.018(5) 0.018(5) 0.0000(10) 0.000 0.000
O2 0.023(4) 0.022(4) 0.023(4) -0.0001(10) -0.0001(10) 0.0000(10)

loop_
_atom_type_symbol
_atom_type_description
_atom_type_scat_dispersion_real
_atom_type_scat_dispersion_imag
_atom_type_scat_source
O O 0.0106 0.0060 'International Tables Vol C Tables 4.2.6.8 and 6.1.1.4'
Cl Cl 0.1484 0.1585 'International Tables Vol C Tables 4.2.6.8 and 6.1.1.4'
Pb Pb -3.3944 10.1111 'International Tables Vol C Tables 4.2.6.8 and 6.1.1.4'

loop_
_geom_angle_atom_site_label_1
_geom_angle_atom_site_label_2
_geom_angle_atom_site_label_3
_geom_angle
_geom_angle_site_symmetry_1
_geom_angle_site_symmetry_3
O1 Pb1 O1 82.1(9) . 2_675
O1 Pb1 Cl7 88.7(6) . .
O1 Pb1 Cl7 88.7(6) 2_675 .
O1 Pb1 Pb1 41.1(4) . 2_675
O1 Pb1 Pb1 41.1(4) 2_675 2_675
Cl7 Pb1 Pb1 91.1(3) . 2_675
O1 Pb2 O1 72.0(11) . 2_665
O1 Pb2 Cl6 91.0(3) . 6_654
O1 Pb2 Cl6 91.0(3) 2_665 6_654
O1 Pb2 Cl6 91.0(3) . 5_554
O1 Pb2 Cl6 91.0(3) 2_665 5_554
Cl6 Pb2 Cl6 177.4(6) 6_654 5_554
O1 Pb2 Cl3 142.4(6) . .
O1 Pb2 Cl3 70.5(6) 2_665 .
Cl6 Pb2 Cl3 89.64(9) 6_654 .
Cl6 Pb2 Cl3 89.64(9) 5_554 .
O1 Pb2 Cl3 70.5(6) . 1_565
O1 Pb2 Cl3 142.4(6) 2_665 1_565
Cl6 Pb2 Cl3 89.64(9) 6_654 1_565
Cl6 Pb2 Cl3 89.64(9) 5_554 1_565
Cl3 Pb2 Cl3 147.1(6) . 1_565
O1 Pb3 O1 75.7(12) 2_665 .
O1 Pb3 Cl2 83.8(2) 2_665 .
O1 Pb3 Cl2 83.8(2) . .
O1 Pb3 Cl2 83.8(2) 2_665 2_665
O1 Pb3 Cl2 83.8(2) . 2_665
Cl2 Pb3 Cl2 164.3(5) . 2_665
O2 Pb4 O2 79.8(9) . 3
O2 Pb4 Cl4 75.8(5) . .
O2 Pb4 Cl4 75.8(5) 3 .
O2 Pb5 O2 77.2(8) . 3_565
O2 Pb5 Cl5 88.6(5) . .
O2 Pb5 Cl5 88.6(5) 3_565 .
O2 Pb6 O2 79.6(9) 3_565 .
O2 Pb6 Cl2 86.7(5) 3_565 .
O2 Pb6 Cl2 86.7(5) . .
O2 Pb7 O2 76.2(8) 3 .
O2 Pb7 Cl6 87.2(5) 3 .
O2 Pb7 Cl6 87.2(5) . .
Pb10 Pb8 Pb10 140(2) 3 .
Pb10 Pb8 Pb9 134.2(13) 3 .
Pb10 Pb8 Pb9 5.5(9) . .
Pb10 Pb8 Pb9 5.5(9) 3 3
Pb10 Pb8 Pb9 134.2(13) . 3
Pb9 Pb8 Pb9 128.9(6) . 3
Pb10 Pb8 Pb10 132.4(10) 3 14_655
Pb10 Pb8 Pb10 7.2(11) . 14_655
Pb9 Pb8 Pb10 2.1(4) . 14_655
Pb9 Pb8 Pb10 127.0(6) 3 14_655
Pb10 Pb8 Pb10 7.2(12) 3 16_645
Pb10 Pb8 Pb10 132.4(10) . 16_645
Pb9 Pb8 Pb10 127.0(6) . 16_645
Pb9 Pb8 Pb10 2.1(4) 3 16_645
Pb10 Pb8 Pb10 125.2(7) 14_655 16_645
Pb10 Pb8 Cl8 51.6(15) 3 3
Pb10 Pb8 Cl8 116.2(14) . 3
Pb9 Pb8 Cl8 112.5(8) . 3
Pb9 Pb8 Cl8 50.3(10) 3 3
Pb10 Pb8 Cl8 112.3(7) 14_655 3
Pb10 Pb8 Cl8 51.2(10) 16_645 3
Pb10 Pb8 Cl8 116.2(14) 3 .
Pb10 Pb8 Cl8 51.6(15) . .
Pb9 Pb8 Cl8 50.3(10) . .
Pb9 Pb8 Cl8 112.5(8) 3 .
Pb10 Pb8 Cl8 51.2(10) 14_655 .
Pb10 Pb8 Cl8 112.3(7) 16_645 .
Cl8 Pb8 Cl8 69.0(16) 3 .
Pb10 Pb8 Cl4 93.4(13) 3 .
Pb10 Pb8 Cl4 93.4(13) . .
Pb9 Pb8 Cl4 95.4(7) . .
Pb9 Pb8 Cl4 95.4(7) 3 .
Pb10 Pb8 Cl4 94.8(5) 14_655 .
Pb10 Pb8 Cl4 94.8(5) 16_645 .
Cl8 Pb8 Cl4 144.6(9) 3 .
Cl8 Pb8 Cl4 144.6(9) . .
Pb10 Pb8 Cl1 108.0(11) 3 .
Pb10 Pb8 Cl1 108.0(11) . .
Pb9 Pb8 Cl1 112.1(4) . .
Pb9 Pb8 Cl1 112.1(4) 3 .
Pb10 Pb8 Cl1 114.1(4) 14_655 .
Pb10 Pb8 Cl1 114.1(4) 16_645 .
Cl8 Pb8 Cl1 83.1(7) 3 .
Cl8 Pb8 Cl1 83.1(7) . .
Cl4 Pb8 Cl1 106.9(6) . .
Pb10 Pb8 Pb8 134.2(13) 3 14_655
Pb10 Pb8 Pb8 5.4(9) . 14_655
Pb9 Pb8 Pb8 0.9(6) . 14_655
Pb9 Pb8 Pb8 128.9(6) 3 14_655
Pb10 Pb8 Pb8 1.8(3) 14_655 14_655
Pb10 Pb8 Pb8 127.1(6) 16_645 14_655
Cl8 Pb8 Pb8 113.2(6) 3 14_655
Cl8 Pb8 Pb8 51.1(9) . 14_655
Cl4 Pb8 Pb8 94.56(19) . 14_655
Cl1 Pb8 Pb8 112.5(3) . 14_655
Pb10 Pb8 Pb8 5.4(9) 3 14_645
Pb10 Pb8 Pb8 134.2(13) . 14_645
Pb9 Pb8 Pb8 128.9(6) . 14_645
Pb9 Pb8 Pb8 0.9(6) 3 14_645
Pb10 Pb8 Pb8 127.1(6) 14_655 14_645
Pb10 Pb8 Pb8 1.8(3) 16_645 14_645
Cl8 Pb8 Pb8 51.1(9) 3 14_645
Cl8 Pb8 Pb8 113.2(6) . 14_645
Cl4 Pb8 Pb8 94.56(19) . 14_645
Cl1 Pb8 Pb8 112.5(3) . 14_645
Pb8 Pb8 Pb8 128.9(6) 14_655 14_645
Pb10 Pb9 Pb10 176(3) . 14_655
Pb10 Pb9 Pb8 5.7(9) . .
Pb10 Pb9 Pb8 173.8(12) 14_655 .
Pb10 Pb9 Pb8 173.8(12) . 14_655
Pb10 Pb9 Pb8 5.7(9) 14_655 14_655
Pb8 Pb9 Pb8 178.3(12) . 14_655
Pb10 Pb9 Cl8 92.0(14) . .
Pb10 Pb9 Cl8 92.0(14) 14_655 .
Pb8 Pb9 Cl8 90.9(6) . .
Pb8 Pb9 Cl8 90.9(6) 14_655 .
Pb10 Pb9 Pb10 20.7(6) . 3
Pb10 Pb9 Pb10 159.2(7) 14_655 3
Pb8 Pb9 Pb10 15.1(4) . 3
Pb8 Pb9 Pb10 164.8(4) 14_655 3
Cl8 Pb9 Pb10 90.7(5) . 3
Pb10 Pb9 Pb10 159.2(7) . 16_655
Pb10 Pb9 Pb10 20.7(6) 14_655 16_655
Pb8 Pb9 Pb10 164.8(4) . 16_655
Pb8 Pb9 Pb10 15.1(4) 14_655 16_655
Cl8 Pb9 Pb10 90.7(5) . 16_655
Pb10 Pb9 Pb10 178.6(10) 3 16_655
Pb10 Pb9 Cl5 88.4(9) . 14_655
Pb10 Pb9 Cl5 90.4(9) 14_655 14_655
Pb8 Pb9 Cl5 83.5(4) . 14_655
Pb8 Pb9 Cl5 96.0(4) 14_655 14_655
Cl8 Pb9 Cl5 107.2(3) . 14_655
Pb10 Pb9 Cl5 69.1(4) 3 14_655
Pb10 Pb9 Cl5 110.4(4) 16_655 14_655
Pb10 Pb9 Cl5 90.4(9) . .
Pb10 Pb9 Cl5 88.4(9) 14_655 .
Pb8 Pb9 Cl5 96.0(4) . .
Pb8 Pb9 Cl5 83.5(4) 14_655 .
Cl8 Pb9 Cl5 107.2(3) . .
Pb10 Pb9 Cl5 110.4(4) 3 .
Pb10 Pb9 Cl5 69.1(4) 16_655 .
Cl5 Pb9 Cl5 145.6(7) 14_655 .
Pb10 Pb9 Pb9 31.2(8) . 3
Pb10 Pb9 Pb9 148.8(8) 14_655 3
Pb8 Pb9 Pb9 25.6(3) . 3
Pb8 Pb9 Pb9 154.4(3) 14_655 3
Cl8 Pb9 Pb9 90.000(6) . 3
Pb10 Pb9 Pb9 10.5(3) 3 3
Pb10 Pb9 Pb9 169.5(3) 16_655 3
Cl5 Pb9 Pb9 59.47(18) 14_655 3
Cl5 Pb9 Pb9 120.53(18) . 3
Pb10 Pb9 Pb9 148.8(8) . 3_565
Pb10 Pb9 Pb9 31.2(8) 14_655 3_565
Pb8 Pb9 Pb9 154.4(3) . 3_565
Pb8 Pb9 Pb9 25.6(3) 14_655 3_565
Cl8 Pb9 Pb9 90.000(6) . 3_565
Pb10 Pb9 Pb9 169.5(3) 3 3_565
Pb10 Pb9 Pb9 10.5(3) 16_655 3_565
Cl5 Pb9 Pb9 120.53(18) 14_655 3_565
Cl5 Pb9 Pb9 59.47(18) . 3_565
Pb9 Pb9 Pb9 180.0 3 3_565
Pb10 Pb9 Pb10 142.3(10) . 3_565
Pb10 Pb9 Pb10 37.7(10) 14_655 3_565
Pb8 Pb9 Pb10 147.9(4) . 3_565
Pb8 Pb9 Pb10 32.1(4) 14_655 3_565
Cl8 Pb9 Pb10 90.4(3) . 3_565
Pb10 Pb9 Pb10 163.0(5) 3 3_565
Pb10 Pb9 Pb10 17.0(5) 16_655 3_565
Cl5 Pb9 Pb10 126.5(3) 14_655 3_565
Cl5 Pb9 Pb10 53.2(3) . 3_565
Pb9 Pb9 Pb10 173.45(18) 3 3_565
Pb9 Pb9 Pb10 6.55(18) 3_565 3_565
Pb9 Pb10 Pb8 168.9(18) . .
Pb9 Pb10 Pb10 148.8(8) . 3
Pb8 Pb10 Pb10 20.2(10) . 3
Pb9 Pb10 Pb10 2.0(14) . 14_655
Pb8 Pb10 Pb10 169.1(17) . 14_655
Pb10 Pb10 Pb10 148.9(8) 3 14_655
Pb9 Pb10 Cl8 66.3(15) . .
Pb8 Pb10 Cl8 111.0(15) . .
Pb10 Pb10 Cl8 108.4(6) 3 .
Pb10 Pb10 Cl8 68.3(7) 14_655 .
Pb9 Pb10 Pb9 138.4(10) . 3
Pb8 Pb10 Pb9 30.7(9) . 3
Pb10 Pb10 Pb9 10.5(3) 3 3
Pb10 Pb10 Pb9 138.4(10) 14_655 3
Cl8 Pb10 Pb9 105.4(8) . 3
Pb9 Pb10 Pb8 4.2(8) . 14_655
Pb8 Pb10 Pb8 172.8(12) . 14_655
Pb10 Pb10 Pb8 152.6(3) 3 14_655
Pb10 Pb10 Pb8 3.7(6) 14_655 14_655
Cl8 Pb10 Pb8 68.3(8) . 14_655
Pb9 Pb10 Pb8 142.1(6) 3 14_655
Pb9 Pb10 Cl4 114.1(15) . .
Pb8 Pb10 Cl4 69.6(12) . .
Pb10 Pb10 Cl4 74.1(3) 3 .
Pb10 Pb10 Cl4 112.1(3) 14_655 .
Cl8 Pb10 Cl4 174.6(6) . .
Pb9 Pb10 Cl4 77.9(5) 3 .
Pb8 Pb10 Cl4 111.8(6) 14_655 .
Pb9 Pb10 Cl5 75.9(9) . 14_655
Pb8 Pb10 Cl5 94.3(11) . 14_655
Pb10 Pb10 Cl5 74.8(2) 3 14_655
Pb10 Pb10 Cl5 75.3(8) 14_655 14_655
Cl8 Pb10 Cl5 99.5(5) . 14_655
Pb9 Pb10 Cl5 65.0(3) 3 14_655
Pb8 Pb10 Cl5 78.9(4) 14_655 14_655
Cl4 Pb10 Cl5 85.7(6) . 14_655
Pb9 Pb10 Cl5 74.1(9) . .
Pb8 Pb10 Cl5 117.0(12) . .
Pb10 Pb10 Cl5 135.8(3) 3 .
Pb10 Pb10 Cl5 73.5(8) 14_655 .
Cl8 Pb10 Cl5 98.7(5) . .
Pb9 Pb10 Cl5 145.6(6) 3 .
Pb8 Pb10 Cl5 70.0(4) 14_655 .
Cl4 Pb10 Cl5 76.6(4) . .
Cl5 Pb10 Cl5 134.7(6) 14_655 .
Pb9 Pb10 Pb10 15.4(6) . 16_655
Pb8 Pb10 Pb10 175.6(13) . 16_655
Pb10 Pb10 Pb10 164.2(4) 3 16_655
Pb10 Pb10 Pb10 15.3(5) 14_655 16_655
Cl8 Pb10 Pb10 69.1(7) . 16_655
Pb9 Pb10 Pb10 153.8(7) 3 16_655
Pb8 Pb10 Pb10 11.6(3) 14_655 16_655
Cl4 Pb10 Pb10 109.8(3) . 16_655
Cl5 Pb10 Pb10 90.0(5) 14_655 16_655
Cl5 Pb10 Pb10 58.9(4) . 16_655
Pb9 Pb10 Pb10 133.1(12) . 16_645
Pb8 Pb10 Pb10 36.0(8) . 16_645
Pb10 Pb10 Pb10 15.8(4) 3 16_645
Pb10 Pb10 Pb10 133.1(12) 14_655 16_645
Cl8 Pb10 Pb10 104.6(6) . 16_645
Pb9 Pb10 Pb10 5.37(15) 3 16_645
Pb8 Pb10 Pb10 136.8(7) 14_655 16_645
Cl4 Pb10 Pb10 79.1(3) . 16_645
Cl5 Pb10 Pb10 59.8(4) 14_655 16_645
Cl5 Pb10 Pb10 149.8(5) . 16_645
Pb10 Pb10 Pb10 148.4(8) 16_655 16_645
Pb6 Cl2 Pb3 91.3(4) . .
Pb2 Cl3 Pb2 147.1(6) . 1_545
Pb8 Cl4 Pb10 17.0(3) . 3
Pb8 Cl4 Pb10 17.0(3) . .
Pb10 Cl4 Pb10 31.9(5) 3 .
Pb8 Cl4 Pb4 90.2(6) . .
Pb10 Cl4 Pb4 95.9(6) 3 .
Pb10 Cl4 Pb4 95.9(6) . .
Pb5 Cl5 Pb9 101.0(5) . 3_565
Pb5 Cl5 Pb9 101.0(5) . .
Pb9 Cl5 Pb9 61.1(4) 3_565 .
Pb5 Cl5 Pb10 99.1(5) . 16_655
Pb9 Cl5 Pb10 15.6(2) 3_565 16_655
Pb9 Cl5 Pb10 45.8(3) . 16_655
Pb5 Cl5 Pb10 99.1(5) . 14_655
Pb9 Cl5 Pb10 45.8(3) 3_565 14_655
Pb9 Cl5 Pb10 15.6(2) . 14_655
Pb10 Cl5 Pb10 30.4(5) 16_655 14_655
Pb5 Cl5 Pb10 101.1(4) . 3_565
Pb9 Cl5 Pb10 15.5(2) 3_565 3_565
Pb9 Cl5 Pb10 76.4(5) . 3_565
Pb10 Cl5 Pb10 31.1(5) 16_655 3_565
Pb10 Cl5 Pb10 61.3(4) 14_655 3_565
Pb5 Cl5 Pb10 101.1(4) . .
Pb9 Cl5 Pb10 76.4(5) 3_565 .
Pb9 Cl5 Pb10 15.5(2) . .
Pb10 Cl5 Pb10 61.3(4) 16_655 .
Pb10 Cl5 Pb10 31.1(5) 14_655 .
Pb10 Cl5 Pb10 91.7(6) 3_565 .
Pb7 Cl6 Pb2 170.7(6) . 5_545
Pb9 Cl8 Pb10 21.7(7) . 14_655
Pb9 Cl8 Pb10 21.7(7) . .
Pb10 Cl8 Pb10 43.3(14) 14_655 .
Pb9 Cl8 Pb8 38.9(9) . 14_655
Pb10 Cl8 Pb8 17.4(5) 14_655 14_655
Pb10 Cl8 Pb8 60.5(16) . 14_655
Pb9 Cl8 Pb8 38.9(9) . .
Pb10 Cl8 Pb8 60.5(16) 14_655 .
Pb10 Cl8 Pb8 17.4(5) . .
Pb8 Cl8 Pb8 77.8(19) 14_655 .
Pb9 Cl8 Pb10 48.5(9) . 16_655
Pb10 Cl8 Pb10 29.0(6) 14_655 16_655
Pb10 Cl8 Pb10 69.1(16) . 16_655
Pb8 Cl8 Pb10 14.1(3) 14_655 16_655
Pb8 Cl8 Pb10 86.5(18) . 16_655
Pb9 Cl8 Pb10 48.5(9) . 3
Pb10 Cl8 Pb10 69.1(16) 14_655 3
Pb10 Cl8 Pb10 29.0(6) . 3
Pb8 Cl8 Pb10 86.5(18) 14_655 3
Pb8 Cl8 Pb10 14.1(3) . 3
Pb10 Cl8 Pb10 97.0(19) 16_655 3
Pb3 O1 Pb1 115.6(7) . .
Pb3 O1 Pb1 115.6(7) . 2_675
Pb1 O1 Pb1 97.7(9) . 2_675
Pb3 O1 Pb2 106.1(9) . .
Pb1 O1 Pb2 110.9(7) . .
Pb1 O1 Pb2 110.9(7) 2_675 .
Pb6 O2 Pb4 117.7(8) . .
Pb6 O2 Pb5 101.3(6) . .
Pb4 O2 Pb5 115.4(8) . .
Pb6 O2 Pb7 113.7(8) . .
Pb4 O2 Pb7 101.8(6) . .
Pb5 O2 Pb7 107.0(7) . .

loop_
_geom_bond_atom_site_label_1
_geom_bond_atom_site_label_2
_geom_bond_distance
_geom_bond_site_symmetry_2
Pb1 O1 2.310(16) .
Pb1 O1 2.310(15) 2_675
Pb1 Cl7 2.808(13) .
Pb1 Pb1 3.480(3) 2_675
Pb2 O1 2.38(2) .
Pb2 O1 2.38(2) 2_665
Pb2 Cl6 2.833(18) 6_654
Pb2 Cl6 2.833(18) 5_554
Pb2 Cl3 3.040(4) .
Pb2 Cl3 3.040(4) 1_565
Pb3 O1 2.28(2) 2_665
Pb3 O1 2.28(2) .
Pb3 Cl2 2.989(12) .
Pb3 Cl2 2.989(12) 2_665
Pb4 O2 2.279(17) .
Pb4 O2 2.279(17) 3
Pb4 Cl4 2.89(2) .
Pb5 O2 2.330(17) .
Pb5 O2 2.330(17) 3_565
Pb5 Cl5 2.839(13) .
Pb6 O2 2.271(17) 3_565
Pb6 O2 2.271(17) .
Pb6 Cl2 2.787(14) .
Pb7 O2 2.370(17) 3
Pb7 O2 2.370(17) .
Pb7 Cl6 2.773(18) .
Pb8 Pb10 0.826(12) 3
Pb8 Pb10 0.826(12) .
Pb8 Pb9 1.616(4) .
Pb8 Pb9 1.616(4) 3
Pb8 Pb10 2.411(13) 14_655
Pb8 Pb10 2.411(13) 16_645
Pb8 Cl8 2.57(5) 3
Pb8 Cl8 2.57(5) .
Pb8 Cl4 2.65(2) .
Pb8 Cl1 2.981(19) .
Pb8 Pb8 3.232(8) 14_655
Pb8 Pb8 3.232(8) 14_645
Pb9 Pb10 0.798(12) .
Pb9 Pb10 0.798(12) 14_655
Pb9 Pb8 1.616(4) 14_655
Pb9 Cl8 1.98(7) .
Pb9 Pb10 2.271(12) 3
Pb9 Pb10 2.271(12) 16_655
Pb9 Cl5 2.870(15) 14_655
Pb9 Cl5 2.870(15) .
Pb9 Pb9 2.91600(10) 3
Pb9 Pb9 2.91600(12) 3_565
Pb9 Pb10 3.623(12) 3_565
Pb10 Pb10 1.55(2) 3
Pb10 Pb10 1.60(2) 14_655
Pb10 Cl8 2.16(6) .
Pb10 Pb9 2.271(12) 3
Pb10 Pb8 2.411(13) 14_655
Pb10 Cl4 2.82(2) .
Pb10 Cl5 2.96(2) 14_655
Pb10 Cl5 2.984(17) .
Pb10 Pb10 3.030(6) 16_655
Pb10 Pb10 3.030(6) 16_645
Cl3 Pb2 3.040(4) 1_545
Cl4 Pb10 2.82(2) 3
Cl5 Pb9 2.870(15) 3_565
Cl5 Pb10 2.96(2) 16_655
Cl5 Pb10 2.96(2) 14_655
Cl5 Pb10 2.984(17) 3_565
Cl6 Pb2 2.833(18) 5_545
Cl8 Pb10 2.16(6) 14_655
Cl8 Pb8 2.57(5) 14_655
Cl8 Pb10 3.03(5) 16_655
Cl8 Pb10 3.03(5) 3
O1 Pb1 2.310(15) 2_675
